data_4026249
loop_
_publ_author_name
'Magdalena Wo\'znica'
'Aleksandra Butkiewicz'
'Aneta Grzywacz'
'Patrycja Kowalska'
'Marek Masnyk'
'Karol Michalak'
'Roman Luboradzki'
'Filipp Furche'
'Holger Kruse'
'Stefan Grimme'
'Jadwiga Frelek'

_publ_contact_author_address
;Institute of Organic Chemistry PAS
Kasprzaka 44/52
01-224 Warsaw
;
_publ_contact_author_email frelek@icho.edu.pl
_publ_contact_author_name 'Jadwiga Frelek'
_publ_section_title
;
 Ring-Expanded Bicyclic \b-Lactams: A Structure-Chiroptical Properties
 Relationship Investigation by Experiment and Calculations
;
_journal_name_full 'Journal of Organic Chemistry'
_journal_page_first 3306
_journal_page_last 3319
_journal_paper_doi 10.1021/jo200171w
_journal_volume 76
_journal_year 2011
_chemical_absolute_configuration rm
_chemical_formula_moiety 'C16 H31 N O S Si'
_chemical_formula_sum 'C16 H31 N O S Si'
_chemical_formula_weight 313.57
_chemical_name_systematic
;(7R,8S)-8-((R)-1-((tert-butyldimethylsilyl)oxy)ethyl)
-1-azabicyclo[5.2.0]nonane-9-thione
;
_space_group_IT_number 4
_symmetry_cell_setting monoclinic
_symmetry_Int_Tables_number 4
_symmetry_space_group_name_Hall 'P 2yb'
_symmetry_space_group_name_H-M 'P 1 21 1'
_atom_sites_solution_hydrogens geom
_atom_sites_solution_primary direct
_atom_sites_solution_secondary difmap
_audit_creation_method SHELXL-97
_cell_angle_alpha 90.00
_cell_angle_beta 100.819(2)
_cell_angle_gamma 90.00
_cell_formula_units_Z 2
_cell_length_a 7.2558(2)
_cell_length_b 11.0858(4)
_cell_length_c 12.0016(4)
_cell_measurement_reflns_used 1746
_cell_measurement_temperature 100(1)
_cell_measurement_theta_max 27.485
_cell_measurement_theta_min 0.998
_cell_volume 948.21(5)
_computing_cell_refinement 'HKL Scalepack (Otwinowski & Minor 1997)'
_computing_data_reduction 'HKL Denzo and Scalepack (Otwinowski & Minor 1997)'
_computing_structure_refinement 'SHELXL-97 (Sheldrick, 1997)'
_diffrn_ambient_temperature 100(1)
_diffrn_measured_fraction_theta_full 0.964
_diffrn_measured_fraction_theta_max 0.964
_diffrn_radiation_monochromator graphite
_diffrn_radiation_type MoK\a
_diffrn_radiation_wavelength 0.71073
_diffrn_reflns_av_R_equivalents 0.0000
_diffrn_reflns_av_sigmaI/netI 0.0403
_diffrn_reflns_limit_h_max 9
_diffrn_reflns_limit_h_min -9
_diffrn_reflns_limit_k_max 12
_diffrn_reflns_limit_k_min -14
_diffrn_reflns_limit_l_max 15
_diffrn_reflns_limit_l_min -15
_diffrn_reflns_number 6218
_diffrn_reflns_theta_full 27.54
_diffrn_reflns_theta_max 27.54
_diffrn_reflns_theta_min 1.73
_diffrn_source 'fine-focus sealed tube'
_exptl_absorpt_coefficient_mu 0.231
_exptl_absorpt_correction_type none
_exptl_crystal_colour colourless
_exptl_crystal_density_diffrn 1.098
_exptl_crystal_description block
_exptl_crystal_F_000 344
_exptl_crystal_size_max 0.2
_exptl_crystal_size_mid 0.2
_exptl_crystal_size_min 0.1
_refine_diff_density_max 0.277
_refine_diff_density_min -0.273
_refine_diff_density_rms 0.058
_refine_ls_abs_structure_details 'Flack H D (1983), Acta Cryst. A39, 876-881'
_refine_ls_abs_structure_Flack 0.05(12)
_refine_ls_extinction_method none
_refine_ls_goodness_of_fit_ref 1.101
_refine_ls_hydrogen_treatment constr
_refine_ls_matrix_type full
_refine_ls_number_parameters 187
_refine_ls_number_reflns 3538
_refine_ls_number_restraints 1
_refine_ls_restrained_S_all 1.101
_refine_ls_R_factor_all 0.0604
_refine_ls_R_factor_gt 0.0521
_refine_ls_shift/su_max 0.000
_refine_ls_shift/su_mean 0.000
_refine_ls_structure_factor_coef Fsqd
_refine_ls_weighting_details 'calc w=1/[\s^2^(Fo^2^)+(0.0000P)^2^+1.2846P] where P=(Fo^2^+2Fc^2^)/3'
_refine_ls_weighting_scheme calc
_refine_ls_wR_factor_gt 0.1014
_refine_ls_wR_factor_ref 0.1082
_reflns_number_gt 3259
_reflns_number_total 3538
_reflns_threshold_expression >2sigma(I)
_cod_data_source_file jo200171w_si_002.cif
_cod_data_source_block mw048
_cod_original_sg_symbol_H-M 'P 21'
_cod_database_code 4026249

loop_
_symmetry_equiv_pos_as_xyz
'x, y, z'
'-x, y+1/2, -z'

loop_
_atom_site_label
_atom_site_type_symbol
_atom_site_fract_x
_atom_site_fract_y
_atom_site_fract_z
_atom_site_U_iso_or_equiv
_atom_site_adp_type
_atom_site_occupancy
_atom_site_symmetry_multiplicity
_atom_site_calc_flag
_atom_site_refinement_flags
Si1 Si 0.18509(11) 0.82819(8) 0.40846(7) 0.02257(19) Uani 1 1 d .
S2 S -0.04479(14) 0.49408(10) -0.02298(8) 0.0419(3) Uani 1 1 d .
O20 O 0.2414(3) 0.7231(2) 0.32274(18) 0.0265(5) Uani 1 1 d .
C16 C 0.1285(4) 0.5843(3) 0.0328(3) 0.0283(8) Uani 1 1 d .
N14 N 0.2276(4) 0.6633(3) -0.0142(2) 0.0311(7) Uani 1 1 d .
C8 C 0.4046(5) 0.9217(3) 0.4482(3) 0.0278(7) Uani 1 1 d .
C15 C 0.3408(4) 0.7093(3) 0.0933(3) 0.0261(7) Uani 1 1 d .
H15 H 0.3067 0.7921 0.1096 0.031 Uiso 1 1 calc R
C13 C -0.0165(5) 0.9189(3) 0.3347(3) 0.0350(9) Uani 1 1 d .
H13A H 0.0118 0.9504 0.2653 0.053 Uiso 1 1 calc R
H13B H -0.0393 0.9845 0.3827 0.053 Uiso 1 1 calc R
H13C H -0.1261 0.8688 0.3181 0.053 Uiso 1 1 calc R
C9 C 0.4403(5) 0.9907(4) 0.3432(3) 0.0411(9) Uani 1 1 d .
H9A H 0.5547 1.0359 0.3625 0.062 Uiso 1 1 calc R
H9B H 0.3379 1.0449 0.3177 0.062 Uiso 1 1 calc R
H9C H 0.4506 0.9344 0.2839 0.062 Uiso 1 1 calc R
C18 C 0.1144(4) 0.6638(3) 0.2340(3) 0.0283(7) Uani 1 1 d .
H18 H 0.0262 0.7233 0.1941 0.034 Uiso 1 1 calc R
C12 C 0.1201(5) 0.7563(4) 0.5371(3) 0.0336(8) Uani 1 1 d .
H12A H 0.0101 0.7075 0.5147 0.050 Uiso 1 1 calc R
H12B H 0.0952 0.8179 0.5885 0.050 Uiso 1 1 calc R
H12C H 0.2218 0.7066 0.5740 0.050 Uiso 1 1 calc R
C10 C 0.5745(5) 0.8413(4) 0.4919(3) 0.0418(9) Uani 1 1 d .
H10A H 0.5908 0.7846 0.4341 0.063 Uiso 1 1 calc R
H10B H 0.5543 0.7984 0.5581 0.063 Uiso 1 1 calc R
H10C H 0.6848 0.8904 0.5110 0.063 Uiso 1 1 calc R
C11 C 0.3800(5) 1.0129(4) 0.5415(3) 0.0391(9) Uani 1 1 d .
H11A H 0.3617 0.9701 0.6081 0.059 Uiso 1 1 calc R
H11B H 0.2729 1.0629 0.5148 0.059 Uiso 1 1 calc R
H11C H 0.4902 1.0623 0.5596 0.059 Uiso 1 1 calc R
C3 C 0.2207(6) 0.6982(4) -0.1322(3) 0.0454(11) Uani 1 1 d .
H3A H 0.0957 0.7271 -0.1641 0.054 Uiso 1 1 calc R
H3B H 0.2455 0.6280 -0.1753 0.054 Uiso 1 1 calc R
C17 C 0.2330(4) 0.6143(3) 0.1525(3) 0.0253(7) Uani 1 1 d .
H17 H 0.3144 0.5481 0.1860 0.030 Uiso 1 1 calc R
C5 C 0.5671(6) 0.7619(4) -0.0997(3) 0.0426(10) Uani 1 1 d .
H5A H 0.5838 0.6778 -0.1180 0.051 Uiso 1 1 calc R
H5B H 0.6452 0.8096 -0.1401 0.051 Uiso 1 1 calc R
C4 C 0.3628(6) 0.7960(4) -0.1429(3) 0.0427(10) Uani 1 1 d .
H4A H 0.3338 0.8666 -0.1017 0.051 Uiso 1 1 calc R
H4B H 0.3484 0.8184 -0.2222 0.051 Uiso 1 1 calc R
C19 C 0.0050(6) 0.5651(4) 0.2798(3) 0.0430(10) Uani 1 1 d .
H19A H 0.0908 0.5090 0.3230 0.065 Uiso 1 1 calc R
H19B H -0.0721 0.5237 0.2178 0.065 Uiso 1 1 calc R
H19C H -0.0729 0.6000 0.3276 0.065 Uiso 1 1 calc R
C6 C 0.6361(5) 0.7792(4) 0.0269(3) 0.0429(10) Uani 1 1 d .
H6A H 0.6106 0.8617 0.0463 0.052 Uiso 1 1 calc R
H6B H 0.7711 0.7683 0.0432 0.052 Uiso 1 1 calc R
C7 C 0.5493(5) 0.6945(4) 0.1031(3) 0.0341(8) Uani 1 1 d .
H7A H 0.5752 0.6119 0.0842 0.041 Uiso 1 1 calc R
H7B H 0.6094 0.7083 0.1813 0.041 Uiso 1 1 calc R

loop_
_atom_site_aniso_label
_atom_site_aniso_U_11
_atom_site_aniso_U_22
_atom_site_aniso_U_33
_atom_site_aniso_U_23
_atom_site_aniso_U_13
_atom_site_aniso_U_12
Si1 0.0219(4) 0.0237(5) 0.0221(4) 0.0017(4) 0.0040(3) 0.0003(4)
S2 0.0369(5) 0.0489(7) 0.0404(5) -0.0205(5) 0.0086(4) -0.0153(5)
O20 0.0252(12) 0.0288(14) 0.0242(12) -0.0063(10) 0.0010(9) 0.0000(10)
C16 0.0241(15) 0.032(2) 0.0279(17) -0.0076(15) 0.0035(13) 0.0021(15)
N14 0.0316(15) 0.0373(18) 0.0225(14) -0.0054(13) 0.0002(12) -0.0048(13)
C8 0.0247(16) 0.0256(19) 0.0335(18) -0.0025(15) 0.0065(13) -0.0005(14)
C15 0.0294(17) 0.0253(18) 0.0216(16) -0.0006(14) -0.0003(13) -0.0014(14)
C13 0.0325(19) 0.038(2) 0.0355(19) 0.0041(17) 0.0079(15) 0.0095(16)
C9 0.040(2) 0.042(2) 0.044(2) 0.005(2) 0.0153(16) -0.0105(19)
C18 0.0237(16) 0.036(2) 0.0236(16) -0.0038(15) 0.0004(12) -0.0006(14)
C12 0.0345(19) 0.037(2) 0.0300(19) 0.0035(16) 0.0072(15) -0.0062(16)
C10 0.0263(17) 0.039(2) 0.057(2) -0.005(2) -0.0019(16) 0.0007(17)
C11 0.041(2) 0.029(2) 0.048(2) -0.0135(18) 0.0083(17) -0.0045(17)
C3 0.049(2) 0.060(3) 0.0260(19) 0.0004(19) 0.0022(16) -0.014(2)
C17 0.0265(16) 0.0209(17) 0.0269(17) -0.0014(14) 0.0008(13) -0.0019(13)
C5 0.044(2) 0.048(3) 0.039(2) 0.0015(19) 0.0159(18) -0.003(2)
C4 0.048(2) 0.052(3) 0.0271(18) 0.0051(18) 0.0064(16) -0.0047(19)
C19 0.043(2) 0.054(3) 0.033(2) -0.0100(19) 0.0086(17) -0.022(2)
C6 0.031(2) 0.050(3) 0.047(2) 0.005(2) 0.0069(17) -0.0072(17)
C7 0.0278(17) 0.044(2) 0.0291(18) 0.0016(17) 0.0027(14) -0.0024(16)

loop_
_atom_type_symbol
_atom_type_description
_atom_type_scat_dispersion_real
_atom_type_scat_dispersion_imag
_atom_type_scat_source
C C 0.0033 0.0016 'International Tables Vol C Tables 4.2.6.8 and 6.1.1.4'
H H 0.0000 0.0000 'International Tables Vol C Tables 4.2.6.8 and 6.1.1.4'
O O 0.0106 0.0060 'International Tables Vol C Tables 4.2.6.8 and 6.1.1.4'
S S 0.1246 0.1234 'International Tables Vol C Tables 4.2.6.8 and 6.1.1.4'
N N 0.0061 0.0033 'International Tables Vol C Tables 4.2.6.8 and 6.1.1.4'
Si Si 0.0817 0.0704 'International Tables Vol C Tables 4.2.6.8 and 6.1.1.4'

loop_
_geom_angle_atom_site_label_1
_geom_angle_atom_site_label_2
_geom_angle_atom_site_label_3
_geom_angle
O20 Si1 C13 110.45(15)
O20 Si1 C12 110.00(16)
C13 Si1 C12 108.99(17)
O20 Si1 C8 104.41(13)
C13 Si1 C8 112.04(17)
C12 Si1 C8 110.89(16)
C18 O20 Si1 125.9(2)
N14 C16 C17 92.5(3)
N14 C16 S2 131.5(3)
C17 C16 S2 136.0(3)
C16 N14 C3 131.7(3)
C16 N14 C15 96.5(3)
C3 N14 C15 131.7(3)
C10 C8 C9 108.8(3)
C10 C8 C11 109.1(3)
C9 C8 C11 109.2(3)
C10 C8 Si1 110.8(2)
C9 C8 Si1 109.3(2)
C11 C8 Si1 109.7(2)
N14 C15 C7 114.5(3)
N14 C15 C17 85.4(2)
C7 C15 C17 118.3(3)
N14 C15 H15 112.0
C7 C15 H15 112.0
C17 C15 H15 112.0
Si1 C13 H13A 109.5
Si1 C13 H13B 109.5
H13A C13 H13B 109.5
Si1 C13 H13C 109.5
H13A C13 H13C 109.5
H13B C13 H13C 109.5
C8 C9 H9A 109.5
C8 C9 H9B 109.5
H9A C9 H9B 109.5
C8 C9 H9C 109.5
H9A C9 H9C 109.5
H9B C9 H9C 109.5
O20 C18 C19 111.7(3)
O20 C18 C17 106.4(2)
C19 C18 C17 111.8(3)
O20 C18 H18 109.0
C19 C18 H18 109.0
C17 C18 H18 109.0
Si1 C12 H12A 109.5
Si1 C12 H12B 109.5
H12A C12 H12B 109.5
Si1 C12 H12C 109.5
H12A C12 H12C 109.5
H12B C12 H12C 109.5
C8 C10 H10A 109.5
C8 C10 H10B 109.5
H10A C10 H10B 109.5
C8 C10 H10C 109.5
H10A C10 H10C 109.5
H10B C10 H10C 109.5
C8 C11 H11A 109.5
C8 C11 H11B 109.5
H11A C11 H11B 109.5
C8 C11 H11C 109.5
H11A C11 H11C 109.5
H11B C11 H11C 109.5
N14 C3 C4 111.8(3)
N14 C3 H3A 109.3
C4 C3 H3A 109.3
N14 C3 H3B 109.3
C4 C3 H3B 109.3
H3A C3 H3B 107.9
C18 C17 C16 116.2(3)
C18 C17 C15 116.2(3)
C16 C17 C15 85.5(2)
C18 C17 H17 112.1
C16 C17 H17 112.1
C15 C17 H17 112.1
C6 C5 C4 115.2(3)
C6 C5 H5A 108.5
C4 C5 H5A 108.5
C6 C5 H5B 108.5
C4 C5 H5B 108.5
H5A C5 H5B 107.5
C3 C4 C5 115.2(4)
C3 C4 H4A 108.5
C5 C4 H4A 108.5
C3 C4 H4B 108.5
C5 C4 H4B 108.5
H4A C4 H4B 107.5
C18 C19 H19A 109.5
C18 C19 H19B 109.5
H19A C19 H19B 109.5
C18 C19 H19C 109.5
H19A C19 H19C 109.5
H19B C19 H19C 109.5
C5 C6 C7 115.2(3)
C5 C6 H6A 108.5
C7 C6 H6A 108.5
C5 C6 H6B 108.5
C7 C6 H6B 108.5
H6A C6 H6B 107.5
C15 C7 C6 114.1(3)
C15 C7 H7A 108.7
C6 C7 H7A 108.7
C15 C7 H7B 108.7
C6 C7 H7B 108.7
H7A C7 H7B 107.6

loop_
_geom_bond_atom_site_label_1
_geom_bond_atom_site_label_2
_geom_bond_distance
Si1 O20 1.656(2)
Si1 C13 1.857(4)
Si1 C12 1.875(3)
Si1 C8 1.885(3)
S2 C16 1.647(3)
O20 C18 1.431(4)
C16 N14 1.325(5)
C16 C17 1.530(4)
N14 C3 1.459(4)
N14 C15 1.484(4)
C8 C10 1.532(5)
C8 C9 1.537(5)
C8 C11 1.544(5)
C15 C7 1.505(4)
C15 C17 1.561(5)
C15 H15 0.9800
C13 H13A 0.9600
C13 H13B 0.9600
C13 H13C 0.9600
C9 H9A 0.9600
C9 H9B 0.9600
C9 H9C 0.9600
C18 C19 1.514(5)
C18 C17 1.521(4)
C18 H18 0.9800
C12 H12A 0.9600
C12 H12B 0.9600
C12 H12C 0.9600
C10 H10A 0.9600
C10 H10B 0.9600
C10 H10C 0.9600
C11 H11A 0.9600
C11 H11B 0.9600
C11 H11C 0.9600
C3 C4 1.519(5)
C3 H3A 0.9700
C3 H3B 0.9700
C17 H17 0.9800
C5 C6 1.520(5)
C5 C4 1.524(5)
C5 H5A 0.9700
C5 H5B 0.9700
C4 H4A 0.9700
C4 H4B 0.9700
C19 H19A 0.9600
C19 H19B 0.9600
C19 H19C 0.9600
C6 C7 1.527(5)
C6 H6A 0.9700
C6 H6B 0.9700
C7 H7A 0.9700
C7 H7B 0.9700
